data_7237178
loop_
_publ_author_name
'Szimhardt, Norbert'
'Wurzenberger, Maximilian H. H.'
'Zeisel, Lukas'
'Gruhne, Michael S.'
'Lommel, Marcus'
'Stierstorfer, J\"org'

_publ_section_title
;
 Maximization of the energy capability level in transition metal complexes
 through application of 1-amino- and 2-amino-5H-tetrazole ligands
;
_journal_issue 33
_journal_name_full 'Journal of Materials Chemistry A'
_journal_page_first 16257
_journal_paper_doi 10.1039/C8TA06326E
_journal_volume 6
_journal_year 2018
_chemical_formula_moiety '	C6 H18 N30 Zn, 2(Cl O4)'
_chemical_formula_sum 'C6 H18 Cl2 N30 O8 Zn'
_chemical_formula_weight 774.77
_chemical_name_common 'hexakis(1-aminotetrazolyl)zinc(II) perchlorate'
_chemical_name_systematic
;
hexakis(1-aminotetrazolyl)zinc(II) perchlorate
;
_space_group_IT_number 147
_space_group_name_Hall '-P 3'
_space_group_name_H-M_alt 'P -3'
_symmetry_cell_setting trigonal
_symmetry_Int_Tables_number 147
_symmetry_space_group_name_Hall '-P 3'
_symmetry_space_group_name_H-M 'P -3'
_atom_sites_solution_hydrogens mixed
_audit_creation_date
;
'Mon Dec 26 08:08:19 2016'
;
_audit_creation_method SHELXL-2013
_audit_update_record
;
2018-04-04 deposited with the CCDC.
2018-08-03 downloaded from the CCDC.
;
_cell_angle_alpha 90
_cell_angle_beta 90
_cell_angle_gamma 120
_cell_formula_units_Z 3
_cell_length_a 18.908(5)
_cell_length_b 18.908(5)
_cell_length_c 6.992(5)
_cell_measurement_reflns_used 5523
_cell_measurement_temperature 173(2)
_cell_measurement_theta_max 32.1080
_cell_measurement_theta_min 4.3750
_cell_volume 2164.8(17)
_computing_cell_refinement
;
CrysAlisPro, Agilent Technologies,
Version 1.171.37.33 (release 27-03-2014 CrysAlis171 .NET)
(compiled Mar 27 2014,17:12:48)
;
_computing_data_collection
;
CrysAlisPro, Agilent Technologies,
Version 1.171.37.33 (release 27-03-2014 CrysAlis171 .NET)
(compiled Mar 27 2014,17:12:48)
;
_computing_data_reduction
;
CrysAlisPro, Agilent Technologies,
Version 1.171.37.33 (release 27-03-2014 CrysAlis171 .NET)
(compiled Mar 27 2014,17:12:48)
;
_computing_structure_refinement 'SHELXL-2013 (Sheldrick, 2013)'
_diffrn_ambient_temperature 173(2)
_diffrn_detector 'CCD plate'
_diffrn_detector_area_resol_mean 15.9809
_diffrn_detector_type Sapphire3
_diffrn_measured_fraction_theta_full 0.993
_diffrn_measured_fraction_theta_max 0.994
_diffrn_measurement_details
;
#__ type_ start__ end____ width___ exp.time_
  1 omega -108.00  -38.00   0.7000   40.0000
omega____ theta____ kappa____ phi______ frames
    -      -28.6994 -179.0000   60.0000 100

#__ type_ start__ end____ width___ exp.time_
  2 omega  -25.00   74.40   0.7000   40.0000
omega____ theta____ kappa____ phi______ frames
    -       29.7932  -99.0000 -120.0000 142

#__ type_ start__ end____ width___ exp.time_
  3 omega    2.00   97.90   0.7000   40.0000
omega____ theta____ kappa____ phi______ frames
    -       29.7932   77.0000    0.0000 137

#__ type_ start__ end____ width___ exp.time_
  4 omega    1.00   84.30   0.7000   40.0000
omega____ theta____ kappa____ phi______ frames
    -       29.7932   77.0000   90.0000 119

#__ type_ start__ end____ width___ exp.time_
  5 omega  -31.00   92.20   0.7000   40.0000
omega____ theta____ kappa____ phi______ frames
    -       29.7932  -19.0000 -150.0000 176

;
_diffrn_measurement_device 'four-circle diffractometer'
_diffrn_measurement_device_type 'Xcalibur, Sapphire3'
_diffrn_measurement_method '\w scans'
_diffrn_orient_matrix_UB_11 -0.0423603000
_diffrn_orient_matrix_UB_12 -0.0289821000
_diffrn_orient_matrix_UB_13 0.0012754000
_diffrn_orient_matrix_UB_21 -0.0089783000
_diffrn_orient_matrix_UB_22 0.0322059000
_diffrn_orient_matrix_UB_23 0.0009173000
_diffrn_orient_matrix_UB_31 -0.0006617000
_diffrn_orient_matrix_UB_32 -0.0000675000
_diffrn_orient_matrix_UB_33 -0.1014499000
_diffrn_radiation_monochromator graphite
_diffrn_radiation_probe x-ray
_diffrn_radiation_type MoK\a
_diffrn_radiation_wavelength 0.71069
_diffrn_reflns_av_R_equivalents 0.0257
_diffrn_reflns_av_sigmaI/netI 0.0407
_diffrn_reflns_av_unetI/netI 0.0159
_diffrn_reflns_Laue_measured_fraction_full 0.993
_diffrn_reflns_Laue_measured_fraction_max 0.994
_diffrn_reflns_limit_h_max 23
_diffrn_reflns_limit_h_min -15
_diffrn_reflns_limit_k_max 22
_diffrn_reflns_limit_k_min -23
_diffrn_reflns_limit_l_max 8
_diffrn_reflns_limit_l_min -8
_diffrn_reflns_number 17769
_diffrn_reflns_point_group_measured_fraction_full 0.993
_diffrn_reflns_point_group_measured_fraction_max 0.994
_diffrn_reflns_theta_full 25.240
_diffrn_reflns_theta_max 26.490
_diffrn_reflns_theta_min 4.311
_diffrn_source 'Enhance (Mo) X-ray Source'
_exptl_absorpt_coefficient_mu 1.129
_exptl_absorpt_correction_T_max 1.00000
_exptl_absorpt_correction_T_min 0.74851
_exptl_absorpt_correction_type multi-scan
_exptl_absorpt_process_details
;
CrysAlisPro, Agilent Technologies,
Version 1.171.37.33 (release 27-03-2014 CrysAlis171 .NET)
(compiled Mar 27 2014,17:12:48)
Empirical absorption correction using spherical harmonics,
 implemented in SCALE3 ABSPACK scaling algorithm.
;
_exptl_crystal_colour colorless
_exptl_crystal_density_diffrn 1.783
_exptl_crystal_description block
_exptl_crystal_F_000 1176
_exptl_crystal_size_max 0.380
_exptl_crystal_size_mid 0.320
_exptl_crystal_size_min 0.100
_refine_diff_density_max 3.072
_refine_diff_density_min -0.657
_refine_diff_density_rms 0.133
_refine_ls_extinction_method none
_refine_ls_goodness_of_fit_ref 1.039
_refine_ls_hydrogen_treatment mixed
_refine_ls_matrix_type full
_refine_ls_number_parameters 262
_refine_ls_number_reflns 2987
_refine_ls_number_restraints 42
_refine_ls_restrained_S_all 1.046
_refine_ls_R_factor_all 0.0750
_refine_ls_R_factor_gt 0.0661
_refine_ls_shift/su_max 0.022
_refine_ls_shift/su_mean 0.003
_refine_ls_structure_factor_coef Fsqd
_refine_ls_weighting_details 'w=1/[\s^2^(Fo^2^)+(0.1117P)^2^+7.9238P] where P=(Fo^2^+2Fc^2^)/3'
_refine_ls_weighting_scheme calc
_refine_ls_wR_factor_gt 0.1925
_refine_ls_wR_factor_ref 0.2024
_reflns_Friedel_coverage 0.000
_reflns_number_gt 2571
_reflns_number_total 2987
_reflns_threshold_expression 'I > 2\s(I)'
_cod_data_source_file c8ta06326e2.cif
_cod_data_source_block lx624
_cod_original_cell_volume 2164.8(19)
_cod_database_code 7237178
_shelx_space_group_comment
;
The symmetry employed for this shelxl refinement is uniquely defined
by the following loop, which should always be used as a source of
symmetry information in preference to the above space-group names.
They are only intended as comments.
;
_shelx_estimated_absorpt_t_min 0.674
_shelx_estimated_absorpt_t_max 0.896
_shelxl_version_number 2013-4

loop_
_space_group_symop_operation_xyz
'x, y, z'
'-y, x-y, z'
'-x+y, -x, z'
'-x, -y, -z'
'y, -x+y, -z'
'x-y, x, -z'

loop_
_atom_site_label
_atom_site_type_symbol
_atom_site_fract_x
_atom_site_fract_y
_atom_site_fract_z
_atom_site_U_iso_or_equiv
_atom_site_adp_type
_atom_site_occupancy
_atom_site_site_symmetry_order
_atom_site_calc_flag
_atom_site_refinement_flags_posn
_atom_site_refinement_flags_adp
_atom_site_refinement_flags_occupancy
_atom_site_disorder_assembly
_atom_site_disorder_group
Zn1 Zn 0.6667 0.3333 0.02111(11) 0.0214(3) Uani 1 3 d S T P . .
N1 N 0.8288(2) 0.5462(2) 0.3429(5) 0.0271(7) Uani 1 1 d . . . . .
N2 N 0.8593(2) 0.4976(2) 0.3784(6) 0.0380(9) Uani 1 1 d . . . . .
N3 N 0.8132(2) 0.4296(2) 0.2896(6) 0.0367(9) Uani 1 1 d . . . . .
N4 N 0.7527(2) 0.4344(2) 0.1967(5) 0.0257(7) Uani 1 1 d . . . . .
N5 N 0.8622(3) 0.6260(2) 0.4131(7) 0.0433(10) Uani 1 1 d . . . . .
H5B H 0.9065 0.6536 0.3444 0.065 Uiso 1 1 d R U . . .
H5A H 0.8760 0.6216 0.5338 0.065 Uiso 1 1 d R U . . .
N6 N 0.5788(2) 0.2336(2) -0.1548(5) 0.0261(7) Uani 1 1 d . . . . .
N7 N 0.5152(2) 0.2377(2) -0.2359(6) 0.0398(9) Uani 1 1 d . . . . .
N8 N 0.4683(2) 0.1702(3) -0.3249(6) 0.0440(10) Uani 1 1 d . . . . .
N9 N 0.5010(2) 0.1226(2) -0.3040(5) 0.0325(8) Uani 1 1 d . . . . .
H10A H 0.4337 0.0118 -0.2916 0.049 Uiso 1 1 d R U . . .
H10B H 0.4687 0.0442 -0.5004 0.049 Uiso 1 1 d R U . . .
N10 N 0.4656(3) 0.0444(3) -0.3776(8) 0.0696(18) Uani 1 1 d . . . . .
C1 C 0.7634(2) 0.5065(3) 0.2315(6) 0.0300(9) Uani 1 1 d . . . . .
H1 H 0.7302 0.5274 0.1854 0.036 Uiso 1 1 calc R U . . .
C2 C 0.5688(2) 0.1619(3) -0.2003(6) 0.0292(9) Uani 1 1 d . . . . .
H2 H 0.6039 0.1415 -0.1653 0.035 Uiso 1 1 calc R U . . .
Zn2 Zn 0.0000 0.0000 0.0000 0.0217(3) Uani 1 6 d S T P . .
N11 N 0.1560(2) 0.2130(2) 0.3296(5) 0.0271(7) Uani 1 1 d . . . . .
N12 N 0.0825(2) 0.2023(2) 0.3755(6) 0.0413(10) Uani 1 1 d . . . . .
N13 N 0.0296(2) 0.1391(2) 0.2817(6) 0.0397(9) Uani 1 1 d . . . . .
N14 N 0.0681(2) 0.1080(2) 0.1751(5) 0.0254(7) Uani 1 1 d . . . . .
N15 N 0.2294(3) 0.2742(3) 0.4063(8) 0.0404(10) Uani 1 1 d . . . . .
C3 C 0.1464(2) 0.1551(2) 0.2078(6) 0.0284(9) Uani 1 1 d . . . . .
H3 H 0.1890 0.1489 0.1536 0.034 Uiso 1 1 calc R U . . .
Cl1A Cl -0.0005(4) 0.3604(5) 0.1046(12) 0.0379(16) Uani 0.425(14) 1 d D . P A 1
O2A O -0.0221(15) 0.4173(14) 0.089(3) 0.24(2) Uani 0.425(14) 1 d D . P A 1
O1A O -0.0531(9) 0.2993(16) 0.216(3) 0.35(3) Uani 0.425(14) 1 d D . P A 1
O3A O 0.0763(8) 0.3933(8) 0.182(2) 0.102(7) Uani 0.425(14) 1 d D . P A 1
O4A O -0.0014(14) 0.3302(15) -0.071(2) 0.165(15) Uani 0.425(14) 1 d D . P A 1
Cl1B Cl 0.0035(4) 0.3439(5) 0.0935(10) 0.059(2) Uani 0.575(14) 1 d D . P A 2
O2B O 0.0516(6) 0.4059(7) -0.0310(14) 0.099(5) Uani 0.575(14) 1 d D . P A 2
O1B O -0.0748(6) 0.3177(14) 0.048(2) 0.264(18) Uani 0.575(14) 1 d D . P A 2
O3B O 0.0201(12) 0.3696(11) 0.2772(13) 0.174(9) Uani 0.575(14) 1 d D . P A 2
O4B O 0.0218(17) 0.2837(12) 0.069(3) 0.292(16) Uiso 0.575(14) 1 d D . P A 2
H15A H 0.236(4) 0.321(4) 0.372(9) 0.057(18) Uiso 1 1 d . . . . .
H15B H 0.217(5) 0.270(5) 0.513(12) 0.09(3) Uiso 1 1 d . . . . .

loop_
_atom_site_aniso_label
_atom_site_aniso_U_11
_atom_site_aniso_U_22
_atom_site_aniso_U_33
_atom_site_aniso_U_23
_atom_site_aniso_U_13
_atom_site_aniso_U_12
Zn1 0.0183(3) 0.0183(3) 0.0276(4) 0.000 0.000 0.00916(16)
N1 0.0208(16) 0.0216(16) 0.0339(18) -0.0042(13) -0.0040(13) 0.0067(13)
N2 0.0311(19) 0.0296(19) 0.053(2) -0.0079(17) -0.0144(17) 0.0148(16)
N3 0.0316(19) 0.0297(19) 0.051(2) -0.0060(16) -0.0132(17) 0.0170(16)
N4 0.0221(16) 0.0246(17) 0.0290(17) -0.0025(13) -0.0039(13) 0.0107(14)
N5 0.036(2) 0.0248(19) 0.061(3) -0.0127(18) -0.0117(19) 0.0092(16)
N6 0.0241(16) 0.0232(16) 0.0298(17) -0.0035(13) -0.0046(13) 0.0110(14)
N7 0.032(2) 0.033(2) 0.055(2) -0.0055(17) -0.0171(17) 0.0159(17)
N8 0.034(2) 0.039(2) 0.048(2) -0.0019(18) -0.0137(17) 0.0089(18)
N9 0.0277(18) 0.0272(18) 0.0292(18) -0.0064(14) 0.0053(14) 0.0035(15)
N10 0.066(3) 0.035(2) 0.062(3) -0.027(2) 0.022(3) -0.010(2)
C1 0.0235(19) 0.0253(19) 0.042(2) -0.0045(17) -0.0071(16) 0.0123(16)
C2 0.026(2) 0.026(2) 0.033(2) -0.0047(16) 0.0016(16) 0.0116(17)
Zn2 0.0205(4) 0.0205(4) 0.0240(6) 0.000 0.000 0.01026(19)
N11 0.0253(17) 0.0188(15) 0.0355(19) -0.0028(13) -0.0027(13) 0.0097(13)
N12 0.0306(19) 0.037(2) 0.057(3) -0.0176(18) -0.0030(17) 0.0174(17)
N13 0.0275(18) 0.039(2) 0.052(2) -0.0168(18) -0.0007(16) 0.0161(17)
N14 0.0251(16) 0.0222(16) 0.0272(17) -0.0031(13) -0.0004(13) 0.0105(13)
N15 0.034(2) 0.0233(19) 0.057(3) -0.0090(18) -0.0116(19) 0.0087(16)
C3 0.026(2) 0.0245(19) 0.033(2) -0.0027(16) 0.0003(16) 0.0120(16)
Cl1A 0.030(2) 0.050(4) 0.030(2) 0.008(2) 0.0017(14) 0.017(2)
O2A 0.31(4) 0.23(3) 0.30(4) -0.15(3) -0.22(3) 0.24(3)
O1A 0.060(10) 0.43(5) 0.34(4) 0.34(4) -0.039(16) -0.038(18)
O3A 0.091(11) 0.090(10) 0.136(15) -0.056(10) -0.077(10) 0.053(9)
O4A 0.23(3) 0.26(3) 0.091(14) -0.098(16) -0.082(15) 0.19(3)
Cl1B 0.091(4) 0.047(2) 0.033(2) 0.0009(14) -0.0151(19) 0.0309(18)
O2B 0.079(7) 0.114(9) 0.055(6) 0.036(6) 0.012(5) 0.012(6)
O1B 0.032(6) 0.44(4) 0.164(15) 0.19(2) 0.001(7) 0.000(11)
O3B 0.28(3) 0.26(2) 0.021(5) -0.005(8) -0.011(8) 0.17(2)

loop_
_atom_type_symbol
_atom_type_description
_atom_type_scat_dispersion_real
_atom_type_scat_dispersion_imag
_atom_type_scat_source
C C 0.0033 0.0016 'International Tables Vol C Tables 4.2.6.8 and 6.1.1.4'
Cl Cl 0.1484 0.1585 'International Tables Vol C Tables 4.2.6.8 and 6.1.1.4'
N N 0.0061 0.0033 'International Tables Vol C Tables 4.2.6.8 and 6.1.1.4'
O O 0.0106 0.0060 'International Tables Vol C Tables 4.2.6.8 and 6.1.1.4'
Zn Zn 0.2839 1.4301 'International Tables Vol C Tables 4.2.6.8 and 6.1.1.4'
H H 0.0000 0.0000 'International Tables Vol C Tables 4.2.6.8 and 6.1.1.4'

loop_
_geom_angle_atom_site_label_1
_geom_angle_atom_site_label_2
_geom_angle_atom_site_label_3
_geom_angle
_geom_angle_site_symmetry_1
_geom_angle_site_symmetry_3
N6 Zn1 N6 90.96(13) 2_655 3_665
N6 Zn1 N6 90.96(13) 2_655 .
N6 Zn1 N6 90.96(13) 3_665 .
N6 Zn1 N4 88.03(13) 2_655 3_665
N6 Zn1 N4 178.64(12) 3_665 3_665
N6 Zn1 N4 89.96(13) . 3_665
N6 Zn1 N4 89.96(13) 2_655 .
N6 Zn1 N4 88.03(13) 3_665 .
N6 Zn1 N4 178.64(12) . .
N4 Zn1 N4 91.07(13) 3_665 .
N6 Zn1 N4 178.64(12) 2_655 2_655
N6 Zn1 N4 89.96(13) 3_665 2_655
N6 Zn1 N4 88.03(13) . 2_655
N4 Zn1 N4 91.07(13) 3_665 2_655
N4 Zn1 N4 91.07(13) . 2_655
C1 N1 N2 108.7(3) . .
C1 N1 N5 127.2(4) . .
N2 N1 N5 124.1(3) . .
N3 N2 N1 106.7(3) . .
N2 N3 N4 109.6(3) . .
C1 N4 N3 106.7(3) . .
C1 N4 Zn1 133.4(3) . .
N3 N4 Zn1 119.9(3) . .
N1 N5 H5B 103.4 . .
N1 N5 H5A 103.0 . .
H5B N5 H5A 109.6 . .
C2 N6 N7 106.3(3) . .
C2 N6 Zn1 133.6(3) . .
N7 N6 Zn1 120.0(3) . .
N8 N7 N6 109.4(4) . .
N7 N8 N9 107.1(4) . .
N8 N9 C2 109.0(4) . .
N8 N9 N10 122.9(5) . .
C2 N9 N10 128.0(5) . .
N9 N10 H10A 107.4 . .
N9 N10 H10B 112.3 . .
H10A N10 H10B 136.2 . .
N4 C1 N1 108.4(4) . .
N4 C1 H1 125.8 . .
N1 C1 H1 125.8 . .
N6 C2 N9 108.1(4) . .
N6 C2 H2 126.0 . .
N9 C2 H2 126.0 . .
N14 Zn2 N14 180.00(14) 4 .
N14 Zn2 N14 91.21(13) 4 6
N14 Zn2 N14 88.79(13) . 6
N14 Zn2 N14 88.79(13) 4 2
N14 Zn2 N14 91.21(13) . 2
N14 Zn2 N14 88.79(13) 6 2
N14 Zn2 N14 91.21(13) 4 5
N14 Zn2 N14 88.79(13) . 5
N14 Zn2 N14 91.21(13) 6 5
N14 Zn2 N14 180.00(13) 2 5
N14 Zn2 N14 88.79(13) 4 3
N14 Zn2 N14 91.21(13) . 3
N14 Zn2 N14 180.0(2) 6 3
N14 Zn2 N14 91.21(13) 2 3
N14 Zn2 N14 88.79(13) 5 3
C3 N11 N12 109.1(3) . .
C3 N11 N15 126.8(4) . .
N12 N11 N15 124.1(4) . .
N13 N12 N11 106.5(3) . .
N12 N13 N14 110.1(3) . .
C3 N14 N13 106.0(3) . .
C3 N14 Zn2 132.5(3) . .
N13 N14 Zn2 121.5(3) . .
N11 N15 H15A 108(4) . .
N11 N15 H15B 100(6) . .
H15A N15 H15B 105(7) . .
N14 C3 N11 108.3(4) . .
N14 C3 H3 125.8 . .
N11 C3 H3 125.8 . .
O1A Cl1A O2A 110.5(11) . .
O1A Cl1A O4A 108.5(11) . .
O2A Cl1A O4A 108.9(10) . .
O1A Cl1A O3A 109.0(9) . .
O2A Cl1A O3A 110.3(10) . .
O4A Cl1A O3A 109.5(9) . .
O1B Cl1B O3B 111.8(10) . .
O1B Cl1B O4B 111.0(11) . .
O3B Cl1B O4B 108.1(10) . .
O1B Cl1B O2B 107.6(8) . .
O3B Cl1B O2B 111.0(9) . .
O4B Cl1B O2B 107.3(10) . .

loop_
_geom_bond_atom_site_label_1
_geom_bond_atom_site_label_2
_geom_bond_distance
_geom_bond_site_symmetry_2
Zn1 N6 2.167(3) 2_655
Zn1 N6 2.167(3) 3_665
Zn1 N6 2.167(3) .
Zn1 N4 2.167(3) 3_665
Zn1 N4 2.167(3) .
Zn1 N4 2.167(3) 2_655
N1 C1 1.331(5) .
N1 N2 1.332(5) .
N1 N5 1.401(5) .
N2 N3 1.295(5) .
N3 N4 1.358(5) .
N4 C1 1.297(5) .
N5 H5B 0.8755 .
N5 H5A 0.8994 .
N6 C2 1.311(5) .
N6 N7 1.366(5) .
N7 N8 1.293(6) .
N8 N9 1.330(6) .
N9 C2 1.330(6) .
N9 N10 1.381(6) .
N10 H10A 0.8565 .
N10 H10B 0.8612 .
C1 H1 0.9500 .
C2 H2 0.9500 .
Zn2 N14 2.167(3) 4
Zn2 N14 2.167(3) .
Zn2 N14 2.167(3) 6
Zn2 N14 2.167(3) 2
Zn2 N14 2.167(3) 5
Zn2 N14 2.167(3) 3
N11 C3 1.326(5) .
N11 N12 1.338(5) .
N11 N15 1.395(5) .
N12 N13 1.290(5) .
N13 N14 1.364(5) .
N14 C3 1.312(5) .
N15 H15A 0.86(7) .
N15 H15B 0.77(8) .
C3 H3 0.9500 .
Cl1A O1A 1.332(13) .
Cl1A O2A 1.333(13) .
Cl1A O4A 1.350(13) .
Cl1A O3A 1.373(11) .
Cl1B O1B 1.342(10) .
Cl1B O3B 1.354(11) .
Cl1B O4B 1.356(14) .
Cl1B O2B 1.377(10) .

loop_
_geom_torsion_atom_site_label_1
_geom_torsion_atom_site_label_2
_geom_torsion_atom_site_label_3
_geom_torsion_atom_site_label_4
_geom_torsion
C1 N1 N2 N3 0.1(5)
N5 N1 N2 N3 -179.5(4)
N1 N2 N3 N4 -0.1(5)
N2 N3 N4 C1 0.0(5)
N2 N3 N4 Zn1 177.2(3)
C2 N6 N7 N8 0.7(5)
Zn1 N6 N7 N8 -176.4(3)
N6 N7 N8 N9 -0.5(5)
N7 N8 N9 C2 0.1(5)
N7 N8 N9 N10 178.4(4)
N3 N4 C1 N1 0.1(5)
Zn1 N4 C1 N1 -176.5(3)
N2 N1 C1 N4 -0.2(5)
N5 N1 C1 N4 179.5(4)
N7 N6 C2 N9 -0.6(5)
Zn1 N6 C2 N9 175.9(3)
N8 N9 C2 N6 0.4(5)
N10 N9 C2 N6 -177.8(4)
C3 N11 N12 N13 -0.4(5)
N15 N11 N12 N13 -178.1(4)
N11 N12 N13 N14 0.4(5)
N12 N13 N14 C3 -0.2(5)
N12 N13 N14 Zn2 179.0(3)
N13 N14 C3 N11 0.0(5)
Zn2 N14 C3 N11 -179.1(3)
N12 N11 C3 N14 0.2(5)
N15 N11 C3 N14 177.9(4)
